data_7016459
loop_
_publ_author_name
'Pellico, Daniel'
'G\'omez-Gallego, Mar'
'Escudero, Rosa'
'Ram\'irez-L\'opez, Pedro'
'Oliv\'an, Montserrat'
'Sierra, Miguel A.'

_publ_section_title
;
 C-Branched chiral (racemic) macrocyclic amino acids: structure of
 their Ni(ii), Zn(ii) and Cu(ii) complexes.
;
_journal_issue 36
_journal_name_full 'Dalton transactions (Cambridge, England : 2003)'
_journal_page_first 9145
_journal_page_last 9153
_journal_paper_doi 10.1039/c1dt10539f
_journal_volume 40
_journal_year 2011
_chemical_formula_moiety 'C21 H22 N2 Ni O6, 7(H2 O)'
_chemical_formula_sum 'C21 H36 N2 Ni O13'
_chemical_formula_weight 583.23
_chemical_name_systematic
;
?
;
_space_group_IT_number 14
_symmetry_cell_setting monoclinic
_symmetry_space_group_name_Hall '-P 2yn'
_symmetry_space_group_name_H-M 'P 1 21/n 1'
_atom_sites_solution_hydrogens geom
_atom_sites_solution_primary direct
_atom_sites_solution_secondary difmap
_audit_creation_method SHELXL-97
_cell_angle_alpha 90.00
_cell_angle_beta 108.0310(10)
_cell_angle_gamma 90.00
_cell_formula_units_Z 4
_cell_length_a 10.5486(10)
_cell_length_b 16.1100(15)
_cell_length_c 15.8867(15)
_cell_measurement_reflns_used 3302
_cell_measurement_temperature 173(2)
_cell_measurement_theta_max 21
_cell_measurement_theta_min 2
_cell_volume 2567.2(4)
_computing_cell_refinement 'APEX2 v2008.4-0, Bruker AXS'
_computing_data_collection 'APEX2 v2008.4-0, Bruker AXS'
_computing_data_reduction
;
SAINT-Bruker integration program embedded in APEX2 v2008.4-0, Bruker AXS
;
_computing_molecular_graphics 'XP, SHELXTL v. 6.1 (Bruker, 2000)'
_computing_publication_material 'XCIF, SHELXTL v. 6.1 (Bruker, 2000)'
_computing_structure_refinement 'SHELXL-97 (Sheldrick, 1997)'
_computing_structure_solution 'SHELXS-97 (Sheldrick, 1990)'
_diffrn_ambient_temperature 173(2)
_diffrn_detector_area_resol_mean 8.26
_diffrn_measured_fraction_theta_full 0.997
_diffrn_measured_fraction_theta_max 0.977
_diffrn_measurement_device_type 'Bruker SMART APEX CCD system'
_diffrn_measurement_method '\w rotations with narrow frames'
_diffrn_radiation_monochromator graphite
_diffrn_radiation_source 'fine-focus sealed tube'
_diffrn_radiation_type MoK\a
_diffrn_radiation_wavelength 0.71073
_diffrn_reflns_av_R_equivalents 0.0640
_diffrn_reflns_av_sigmaI/netI 0.0896
_diffrn_reflns_limit_h_max 13
_diffrn_reflns_limit_h_min -13
_diffrn_reflns_limit_k_max 19
_diffrn_reflns_limit_k_min -21
_diffrn_reflns_limit_l_max 21
_diffrn_reflns_limit_l_min -21
_diffrn_reflns_number 27115
_diffrn_reflns_theta_full 27.50
_diffrn_reflns_theta_max 28.32
_diffrn_reflns_theta_min 1.85
_diffrn_standards_decay_% 'no decay'
_exptl_absorpt_coefficient_mu 0.825
_exptl_absorpt_correction_T_max 0.940
_exptl_absorpt_correction_T_min 0.766
_exptl_absorpt_correction_type multi-scan
_exptl_absorpt_process_details
;
Absorption correction performed with SADABS program. This is based on the
method of Blessing: Blessing, R. H., Acta Crystallogr., Sect. A 1995, 51, 33.

SADABS: Area-Detector Absorption Correction. Bruker-AXS
within SAINT+ package, v. 6.1 (2000).
;
_exptl_crystal_colour blue
_exptl_crystal_density_diffrn 1.509
_exptl_crystal_density_method 'not measured'
_exptl_crystal_description prism
_exptl_crystal_F_000 1232
_exptl_crystal_size_max 0.12
_exptl_crystal_size_mid 0.10
_exptl_crystal_size_min 0.08
_refine_diff_density_max 0.494
_refine_diff_density_min -0.412
_refine_diff_density_rms 0.070
_refine_ls_extinction_method none
_refine_ls_goodness_of_fit_ref 0.892
_refine_ls_hydrogen_treatment mixed
_refine_ls_matrix_type full
_refine_ls_number_parameters 376
_refine_ls_number_reflns 6253
_refine_ls_number_restraints 7
_refine_ls_restrained_S_all 0.892
_refine_ls_R_factor_all 0.0933
_refine_ls_R_factor_gt 0.0429
_refine_ls_shift/su_max 0.014
_refine_ls_shift/su_mean 0.000
_refine_ls_structure_factor_coef Fsqd
_refine_ls_weighting_details 'calc w=1/[\s^2^(Fo^2^)+(0.0320P)^2^+0.0000P] where P=(Fo^2^+2Fc^2^)/3'
_refine_ls_weighting_scheme calc
_refine_ls_wR_factor_gt 0.0832
_refine_ls_wR_factor_ref 0.0958
_reflns_number_gt 3550
_reflns_number_total 6253
_reflns_threshold_expression >2sigma(I)
_cod_data_source_file c1dt10539f.txt
_cod_data_source_block montse2as
_cod_original_sg_symbol_H-M P2(1)/n
_cod_database_code 7016459

loop_
_symmetry_equiv_pos_as_xyz
'x, y, z'
'-x+1/2, y+1/2, -z+1/2'
'-x, -y, -z'
'x-1/2, -y-1/2, z-1/2'

loop_
_atom_site_label
_atom_site_type_symbol
_atom_site_fract_x
_atom_site_fract_y
_atom_site_fract_z
_atom_site_U_iso_or_equiv
_atom_site_adp_type
_atom_site_occupancy
_atom_site_symmetry_multiplicity
_atom_site_calc_flag
_atom_site_refinement_flags
_atom_site_disorder_assembly
_atom_site_disorder_group
Ni Ni 0.75814(3) 0.43573(2) 0.50468(2) 0.02041(10) Uani 1 1 d . . .
N1 N 0.6285(2) 0.50843(15) 0.41258(15) 0.0223(6) Uani 1 1 d . B .
H32 H 0.557(3) 0.5053(18) 0.4168(17) 0.027 Uiso 1 1 d . . .
N2 N 0.8735(2) 0.51847(15) 0.59046(15) 0.0204(5) Uani 1 1 d . B .
H33 H 0.946(3) 0.5205(17) 0.5885(17) 0.024 Uiso 1 1 d . . .
O1 O 0.65933(16) 0.43472(11) 0.59597(11) 0.0236(4) Uani 1 1 d . . .
O2 O 0.71840(18) 0.43129(12) 0.74329(12) 0.0273(5) Uani 1 1 d . . .
O3 O 0.85019(16) 0.43303(11) 0.40930(11) 0.0235(4) Uani 1 1 d . . .
O4 O 0.77816(18) 0.40827(12) 0.26325(12) 0.0275(5) Uani 1 1 d . . .
O5 O 0.66216(17) 0.32633(11) 0.43956(12) 0.0248(5) Uani 1 1 d . . .
O6 O 0.87476(18) 0.33810(11) 0.58200(12) 0.0259(5) Uani 1 1 d . B .
C1 C 0.7616(2) 0.43255(17) 0.33300(18) 0.0212(6) Uani 1 1 d . . .
C2 C 0.6218(2) 0.46444(16) 0.32858(17) 0.0214(6) Uani 1 1 d . . .
H2 H 0.5910 0.5045 0.2783 0.026 Uiso 1 1 calc R . .
C3 C 0.5223(3) 0.39401(17) 0.31365(18) 0.0219(6) Uani 1 1 d . . .
C4 C 0.5414(3) 0.32630(17) 0.37107(17) 0.0238(6) Uani 1 1 d . . .
C5 C 0.4486(3) 0.26409(18) 0.36038(19) 0.0293(7) Uani 1 1 d . . .
H5 H 0.4634 0.2191 0.4009 0.035 Uiso 1 1 calc R . .
C6 C 0.3324(3) 0.26845(19) 0.2889(2) 0.0342(8) Uani 1 1 d . . .
H6 H 0.2675 0.2257 0.2803 0.041 Uiso 1 1 calc R . .
C7 C 0.3106(3) 0.33371(19) 0.2309(2) 0.0343(8) Uani 1 1 d . . .
H7 H 0.2309 0.3363 0.1824 0.041 Uiso 1 1 calc R . .
C8 C 0.4056(3) 0.39605(19) 0.24346(18) 0.0282(7) Uani 1 1 d . . .
H8 H 0.3900 0.4411 0.2029 0.034 Uiso 1 1 calc R . .
C9 C 0.6690(3) 0.59736(17) 0.41531(18) 0.0274(7) Uani 1 1 d . . .
H9A H 0.5969 0.6307 0.4264 0.033 Uiso 0.50 1 calc PR A 1
H9B H 0.6715 0.6122 0.3554 0.033 Uiso 0.50 1 calc PR A 1
H9C H 0.7498 0.6031 0.3966 0.033 Uiso 0.50 1 calc PR A 2
H9D H 0.5966 0.6308 0.3750 0.033 Uiso 0.50 1 calc PR A 2
C10A C 0.7980(5) 0.6256(3) 0.4800(3) 0.0143(11) Uiso 0.50 1 d P B 1
H10A H 0.8715 0.6017 0.4614 0.017 Uiso 0.50 1 calc PR B 1
H10B H 0.8030 0.6867 0.4749 0.017 Uiso 0.50 1 calc PR B 1
C10B C 0.6962(6) 0.6258(4) 0.5074(4) 0.0377(16) Uiso 0.50 1 d P B 2
H10C H 0.6881 0.6871 0.5057 0.045 Uiso 0.50 1 calc PR B 2
H10D H 0.6237 0.6043 0.5287 0.045 Uiso 0.50 1 calc PR B 2
C11 C 0.8232(3) 0.60519(17) 0.57497(19) 0.0309(7) Uani 1 1 d . . .
H11A H 0.7398 0.6107 0.5906 0.037 Uiso 0.50 1 calc PR B 1
H11B H 0.8900 0.6439 0.6124 0.037 Uiso 0.50 1 calc PR B 1
H11C H 0.8171 0.6261 0.6322 0.037 Uiso 0.50 1 calc PR B 2
H11D H 0.8933 0.6383 0.5611 0.037 Uiso 0.50 1 calc PR B 2
C12 C 0.8780(2) 0.48375(17) 0.67866(17) 0.0215(6) Uani 1 1 d . . .
H12 H 0.8987 0.5296 0.7232 0.026 Uiso 1 1 calc R B .
C13 C 0.7408(3) 0.44705(16) 0.67268(18) 0.0219(6) Uani 1 1 d . B .
C14 C 0.9868(2) 0.41891(16) 0.70643(17) 0.0215(6) Uani 1 1 d . B .
C15 C 1.0955(3) 0.43028(18) 0.78164(17) 0.0263(7) Uani 1 1 d . . .
H15 H 1.0990 0.4782 0.8171 0.032 Uiso 1 1 calc R B .
C16 C 1.1991(3) 0.37334(18) 0.80623(19) 0.0313(7) Uani 1 1 d . B .
H16 H 1.2721 0.3822 0.8582 0.038 Uiso 1 1 calc R . .
C17 C 1.1957(3) 0.30419(19) 0.75518(19) 0.0321(7) Uani 1 1 d . . .
H17 H 1.2675 0.2658 0.7713 0.039 Uiso 1 1 calc R B .
C18 C 1.0875(3) 0.28998(18) 0.67991(18) 0.0265(7) Uani 1 1 d . B .
H18 H 1.0840 0.2415 0.6451 0.032 Uiso 1 1 calc R . .
C19 C 0.9857(3) 0.34743(17) 0.65675(17) 0.0232(6) Uani 1 1 d . . .
C20 C 0.8486(3) 0.25906(17) 0.53720(19) 0.0285(7) Uani 1 1 d . . .
H20A H 0.8802 0.2132 0.5801 0.034 Uiso 1 1 calc R B .
H20B H 0.8953 0.2555 0.4920 0.034 Uiso 1 1 calc R . .
C21 C 0.7003(3) 0.25324(17) 0.49411(18) 0.0280(7) Uani 1 1 d . B .
H21A H 0.6774 0.2024 0.4575 0.034 Uiso 1 1 calc R . .
H21B H 0.6539 0.2516 0.5395 0.034 Uiso 1 1 calc R . .
O7 O 0.5305(2) 0.33302(15) 0.79089(17) 0.0426(6) Uani 1 1 d D . .
H72 H 0.577(3) 0.3642(16) 0.772(2) 0.050 Uiso 1 1 d D . .
H71 H 0.564(3) 0.3372(17) 0.8509(18) 0.031(9) Uiso 1 1 d . . .
O8 O 0.8401(2) 0.05517(15) 0.51845(15) 0.0457(6) Uani 1 1 d D . .
H81 H 0.787(2) 0.0408(18) 0.5450(18) 0.040 Uiso 1 1 d D . .
H82 H 0.842(3) 0.0211(15) 0.4808(15) 0.040 Uiso 1 1 d D . .
O9 O 0.5390(3) 0.81928(16) 0.29571(17) 0.0515(7) Uani 1 1 d . . .
H91 H 0.5172 0.7617 0.2669 0.050 Uiso 1 1 d R . .
H92 H 0.583(3) 0.844(2) 0.275(2) 0.048(12) Uiso 1 1 d . . .
O10 O 0.8494(2) 0.48906(15) 0.90885(14) 0.0422(6) Uani 1 1 d D . .
H101 H 0.826(3) 0.4673(17) 0.8591(10) 0.040 Uiso 1 1 d D . .
H102 H 0.868(3) 0.4541(19) 0.942(2) 0.040 Uiso 1 1 d . . .
O11 O 0.6115(2) 0.43134(13) 0.09331(13) 0.0432(6) Uani 1 1 d . . .
H111 H 0.6608 0.4239 0.1575 0.085(13) Uiso 1 1 d R . .
H112 H 0.5220 0.4402 0.0992 0.040 Uiso 1 1 d R . .
O12 O 0.8257(3) 0.82665(18) 0.5264(2) 0.0659(8) Uani 1 1 d D . .
H121 H 0.854(3) 0.8558(18) 0.4925(18) 0.050 Uiso 1 1 d D . .
H122 H 0.7479(15) 0.840(2) 0.520(2) 0.050 Uiso 1 1 d D . .
O13 O 0.5242(2) 0.87587(15) 0.45332(16) 0.0433(6) Uani 1 1 d D . .
H131 H 0.469(2) 0.9130(14) 0.439(2) 0.040 Uiso 1 1 d D . .
H132 H 0.536(3) 0.8560(19) 0.407(2) 0.044(11) Uiso 1 1 d . . .

loop_
_atom_site_aniso_label
_atom_site_aniso_U_11
_atom_site_aniso_U_22
_atom_site_aniso_U_33
_atom_site_aniso_U_23
_atom_site_aniso_U_13
_atom_site_aniso_U_12
Ni 0.01787(18) 0.02062(19) 0.02156(19) -0.00030(17) 0.00439(14) -0.00078(17)
N1 0.0181(12) 0.0241(14) 0.0245(13) -0.0020(11) 0.0062(11) -0.0008(11)
N2 0.0150(12) 0.0233(13) 0.0232(13) -0.0001(10) 0.0063(10) 0.0006(11)
O1 0.0177(9) 0.0301(11) 0.0220(10) -0.0011(9) 0.0045(8) -0.0012(9)
O2 0.0275(11) 0.0310(12) 0.0246(10) 0.0009(9) 0.0100(9) -0.0017(10)
O3 0.0171(9) 0.0277(11) 0.0249(10) 0.0003(9) 0.0055(8) 0.0002(9)
O4 0.0262(11) 0.0342(12) 0.0240(11) -0.0016(9) 0.0105(9) 0.0032(9)
O5 0.0235(10) 0.0214(11) 0.0248(10) 0.0018(9) 0.0004(8) -0.0038(9)
O6 0.0260(11) 0.0201(11) 0.0257(11) -0.0022(9) -0.0005(9) 0.0027(9)
C1 0.0199(14) 0.0180(15) 0.0272(15) 0.0013(13) 0.0095(12) -0.0031(12)
C2 0.0201(14) 0.0234(16) 0.0205(14) 0.0021(12) 0.0061(12) 0.0029(12)
C3 0.0177(14) 0.0237(16) 0.0244(15) -0.0047(12) 0.0067(12) -0.0001(12)
C4 0.0177(14) 0.0289(17) 0.0222(15) -0.0065(13) 0.0025(12) -0.0027(13)
C5 0.0284(17) 0.0250(17) 0.0357(18) -0.0042(14) 0.0116(14) -0.0035(13)
C6 0.0250(17) 0.036(2) 0.0416(19) -0.0134(16) 0.0094(15) -0.0092(15)
C7 0.0204(16) 0.043(2) 0.0364(18) -0.0163(16) 0.0037(14) -0.0016(15)
C8 0.0244(16) 0.0331(18) 0.0256(16) -0.0057(13) 0.0056(13) 0.0066(14)
C9 0.0336(17) 0.0222(16) 0.0247(16) 0.0029(13) 0.0066(13) -0.0045(13)
C11 0.0359(18) 0.0225(17) 0.0305(17) -0.0017(13) 0.0048(14) 0.0078(14)
C12 0.0196(14) 0.0234(16) 0.0211(15) -0.0029(12) 0.0054(12) -0.0012(12)
C13 0.0208(14) 0.0188(16) 0.0269(15) 0.0006(12) 0.0086(12) 0.0019(12)
C14 0.0164(14) 0.0244(17) 0.0236(15) 0.0047(12) 0.0062(12) 0.0000(12)
C15 0.0244(15) 0.0273(17) 0.0251(15) 0.0005(13) 0.0048(12) -0.0056(14)
C16 0.0204(15) 0.0347(19) 0.0325(17) 0.0083(15) -0.0012(13) -0.0027(14)
C17 0.0233(16) 0.0346(19) 0.0358(18) 0.0099(15) 0.0053(14) 0.0046(14)
C18 0.0261(16) 0.0248(17) 0.0296(16) 0.0008(13) 0.0102(13) 0.0027(13)
C19 0.0173(14) 0.0284(17) 0.0228(15) 0.0043(13) 0.0046(12) -0.0008(12)
C20 0.0339(17) 0.0174(16) 0.0318(17) -0.0024(13) 0.0066(14) 0.0038(13)
C21 0.0322(17) 0.0198(16) 0.0296(17) 0.0003(13) 0.0062(14) -0.0046(13)
O7 0.0333(14) 0.0519(17) 0.0426(15) -0.0017(13) 0.0117(12) -0.0115(11)
O8 0.0476(15) 0.0453(16) 0.0440(16) -0.0082(12) 0.0138(12) -0.0033(13)
O9 0.0549(17) 0.0506(17) 0.0626(18) -0.0132(14) 0.0381(15) -0.0177(14)
O10 0.0442(14) 0.0461(17) 0.0286(14) 0.0032(11) 0.0002(12) 0.0010(12)
O11 0.0352(12) 0.0636(16) 0.0304(12) 0.0057(12) 0.0095(10) 0.0070(12)
O12 0.073(2) 0.058(2) 0.064(2) 0.0119(15) 0.0150(18) -0.0015(18)
O13 0.0454(16) 0.0440(17) 0.0369(15) 0.0008(13) 0.0072(12) 0.0004(12)

loop_
_atom_type_symbol
_atom_type_description
_atom_type_scat_dispersion_real
_atom_type_scat_dispersion_imag
_atom_type_scat_source
C C 0.0033 0.0016 'International Tables Vol C Tables 4.2.6.8 and 6.1.1.4'
H H 0.0000 0.0000 'International Tables Vol C Tables 4.2.6.8 and 6.1.1.4'
N N 0.0061 0.0033 'International Tables Vol C Tables 4.2.6.8 and 6.1.1.4'
O O 0.0106 0.0060 'International Tables Vol C Tables 4.2.6.8 and 6.1.1.4'
Ni Ni 0.3393 1.1124 'International Tables Vol C Tables 4.2.6.8 and 6.1.1.4'

loop_
_geom_angle_atom_site_label_1
_geom_angle_atom_site_label_2
_geom_angle_atom_site_label_3
_geom_angle
N2 Ni O1 81.89(8)
N2 Ni N1 103.63(9)
O1 Ni N1 97.98(8)
N2 Ni O3 100.91(8)
O1 Ni O3 177.19(7)
N1 Ni O3 81.18(8)
N2 Ni O5 165.36(8)
O1 Ni O5 93.91(7)
N1 Ni O5 90.82(8)
O3 Ni O5 83.43(7)
N2 Ni O6 88.77(8)
O1 Ni O6 85.12(7)
N1 Ni O6 167.52(8)
O3 Ni O6 95.15(7)
O5 Ni O6 76.87(7)
C9 N1 C2 114.6(2)
C9 N1 Ni 114.13(16)
C2 N1 Ni 101.82(16)
C9 N1 H32 110(2)
C2 N1 H32 105(2)
Ni N1 H32 111(2)
C11 N2 C12 114.3(2)
C11 N2 Ni 113.46(17)
C12 N2 Ni 102.87(16)
C11 N2 H33 105(2)
C12 N2 H33 108(2)
Ni N2 H33 113(2)
C13 O1 Ni 109.83(16)
C1 O3 Ni 109.15(16)
C4 O5 C21 119.0(2)
C4 O5 Ni 124.04(16)
C21 O5 Ni 112.35(15)
C19 O6 C20 119.8(2)
C19 O6 Ni 126.37(16)
C20 O6 Ni 112.21(15)
O4 C1 O3 125.9(2)
O4 C1 C2 117.5(2)
O3 C1 C2 116.6(2)
N1 C2 C3 109.6(2)
N1 C2 C1 109.7(2)
C3 C2 C1 111.4(2)
N1 C2 H2 108.7
C3 C2 H2 108.7
C1 C2 H2 108.7
C8 C3 C4 117.3(3)
C8 C3 C2 120.7(3)
C4 C3 C2 122.0(2)
C5 C4 C3 122.4(3)
C5 C4 O5 122.7(3)
C3 C4 O5 114.9(2)
C4 C5 C6 118.6(3)
C4 C5 H5 120.7
C6 C5 H5 120.7
C7 C6 C5 120.7(3)
C7 C6 H6 119.7
C5 C6 H6 119.7
C6 C7 C8 119.7(3)
C6 C7 H7 120.2
C8 C7 H7 120.2
C3 C8 C7 121.4(3)
C3 C8 H8 119.3
C7 C8 H8 119.3
C10B C9 N1 107.1(3)
C10B C9 C10A 50.8(3)
N1 C9 C10A 120.2(3)
C10B C9 H9A 65.1
N1 C9 H9A 107.3
C10A C9 H9A 107.3
C10B C9 H9B 145.5
N1 C9 H9B 107.3
C10A C9 H9B 107.3
H9A C9 H9B 106.9
C10B C9 H9C 110.3
N1 C9 H9C 110.3
C10A C9 H9C 59.6
H9A C9 H9C 141.5
H9B C9 H9C 53.6
C10B C9 H9D 110.3
N1 C9 H9D 110.3
C10A C9 H9D 129.2
H9A C9 H9D 48.7
H9B C9 H9D 59.4
H9C C9 H9D 108.5
C11 C10A C9 117.9(4)
C11 C10A H10A 107.8
C9 C10A H10A 107.8
C11 C10A H10B 107.8
C9 C10A H10B 107.8
H10A C10A H10B 107.2
C11 C10B C9 120.5(5)
C11 C10B H10C 107.2
C9 C10B H10C 107.2
C11 C10B H10D 107.2
C9 C10B H10D 107.2
H10C C10B H10D 106.8
C10B C11 C10A 51.1(3)
C10B C11 N2 122.0(3)
C10A C11 N2 108.6(3)
C10B C11 H11A 59.0
C10A C11 H11A 110.0
N2 C11 H11A 110.0
C10B C11 H11B 127.8
C10A C11 H11B 110.0
N2 C11 H11B 110.0
H11A C11 H11B 108.4
C10B C11 H11C 106.8
C10A C11 H11C 144.6
N2 C11 H11C 106.8
H11A C11 H11C 54.8
H11B C11 H11C 58.0
C10B C11 H11D 106.8
C10A C11 H11D 64.3
N2 C11 H11D 106.8
H11A C11 H11D 142.3
H11B C11 H11D 49.7
H11C C11 H11D 106.7
N2 C12 C14 109.4(2)
N2 C12 C13 109.2(2)
C14 C12 C13 111.5(2)
N2 C12 H12 108.9
C14 C12 H12 108.9
C13 C12 H12 108.9
O2 C13 O1 124.9(2)
O2 C13 C12 117.5(2)
O1 C13 C12 117.6(2)
C15 C14 C19 117.2(3)
C15 C14 C12 120.6(3)
C19 C14 C12 122.2(2)
C16 C15 C14 121.6(3)
C16 C15 H15 119.2
C14 C15 H15 119.2
C17 C16 C15 119.8(3)
C17 C16 H16 120.1
C15 C16 H16 120.1
C16 C17 C18 120.4(3)
C16 C17 H17 119.8
C18 C17 H17 119.8
C19 C18 C17 118.8(3)
C19 C18 H18 120.6
C17 C18 H18 120.6
C18 C19 O6 122.3(3)
C18 C19 C14 122.3(3)
O6 C19 C14 115.4(2)
O6 C20 C21 107.0(2)
O6 C20 H20A 110.3
C21 C20 H20A 110.3
O6 C20 H20B 110.3
C21 C20 H20B 110.3
H20A C20 H20B 108.6
O5 C21 C20 106.3(2)
O5 C21 H21A 110.5
C20 C21 H21A 110.5
O5 C21 H21B 110.5
C20 C21 H21B 110.5
H21A C21 H21B 108.7
H72 O7 H71 104(3)
H81 O8 H82 111(3)
H91 O9 H92 111.3
H101 O10 H102 106(3)
H111 O11 H112 97.6
H121 O12 H122 109(4)
H131 O13 H132 109(3)

loop_
_geom_bond_atom_site_label_1
_geom_bond_atom_site_label_2
_geom_bond_distance
Ni N2 2.022(2)
Ni O1 2.0311(17)
Ni N1 2.036(2)
Ni O3 2.0376(17)
Ni O5 2.1339(18)
Ni O6 2.1356(18)
N1 C9 1.492(3)
N1 C2 1.493(3)
N1 H32 0.78(2)
N2 C11 1.488(3)
N2 C12 1.496(3)
N2 H33 0.77(2)
O1 C13 1.271(3)
O2 C13 1.242(3)
O3 C1 1.281(3)
O4 C1 1.237(3)
O5 C4 1.396(3)
O5 C21 1.443(3)
O6 C19 1.394(3)
O6 C20 1.443(3)
C1 C2 1.543(3)
C2 C3 1.513(4)
C2 H2 1.0000
C3 C8 1.382(4)
C3 C4 1.396(4)
C4 C5 1.375(4)
C5 C6 1.391(4)
C5 H5 0.9500
C6 C7 1.370(4)
C6 H6 0.9500
C7 C8 1.389(4)
C7 H7 0.9500
C8 H8 0.9500
C9 C10B 1.474(6)
C9 C10A 1.500(5)
C9 H9A 0.9900
C9 H9B 0.9900
C9 H9C 0.9900
C9 H9D 0.9900
C10A C11 1.485(5)
C10A H10A 0.9900
C10A H10B 0.9900
C10B C11 1.473(6)
C10B H10C 0.9900
C10B H10D 0.9900
C11 H11A 0.9900
C11 H11B 0.9900
C11 H11C 0.9900
C11 H11D 0.9900
C12 C14 1.514(3)
C12 C13 1.538(3)
C12 H12 1.0000
C14 C15 1.388(3)
C14 C19 1.394(4)
C15 C16 1.387(4)
C15 H15 0.9500
C16 C17 1.372(4)
C16 H16 0.9500
C17 C18 1.393(4)
C17 H17 0.9500
C18 C19 1.379(4)
C18 H18 0.9500
C20 C21 1.504(4)
C20 H20A 0.9900
C20 H20B 0.9900
C21 H21A 0.9900
C21 H21B 0.9900
O7 H72 0.819(10)
O7 H71 0.91(3)
O8 H81 0.829(10)
O8 H82 0.816(10)
O9 H91 1.0282
O9 H92 0.76(3)
O10 H101 0.830(10)
O10 H102 0.75(3)
O11 H111 0.9981
O11 H112 0.9872
O12 H121 0.837(10)
O12 H122 0.824(10)
O13 H131 0.813(10)
O13 H132 0.85(3)
